data_7218247
loop_
_publ_author_name
'Zhang, Hang'
'Jiang, Wei'
'Yang, Jin'
'Liu, Ying-Ying'
'Song, Shuyan'
'Ma, Jian-Fang'

_publ_section_title
;
 Four coordination polymers constructed by a novel octacarboxylate
 functionalized calix[4]arene ligand: syntheses, structures, and
 photoluminescence property
;
_journal_issue 42
_journal_name_full CrystEngComm
_journal_page_first 9939
_journal_paper_doi 10.1039/C4CE01581A
_journal_volume 16
_journal_year 2014
_chemical_formula_moiety 'C53 H84 Mn3 N2 O39'
_chemical_formula_sum 'C53 H84 Mn3 N2 O39'
_chemical_formula_weight 1537.03
_chemical_name_systematic
;
 ?
;
_space_group_IT_number 2
_symmetry_cell_setting triclinic
_symmetry_space_group_name_Hall '-P 1'
_symmetry_space_group_name_H-M 'P -1'
_atom_sites_solution_hydrogens geom
_atom_sites_solution_primary direct
_atom_sites_solution_secondary difmap
_audit_creation_method SHELXL-97
_cell_angle_alpha 67.670(10)
_cell_angle_beta 76.200(9)
_cell_angle_gamma 71.884(9)
_cell_formula_units_Z 2
_cell_length_a 12.3029(13)
_cell_length_b 17.4336(19)
_cell_length_c 17.4920(18)
_cell_measurement_reflns_used 2510
_cell_measurement_temperature 293(2)
_cell_measurement_theta_max 29.2360
_cell_measurement_theta_min 2.8252
_cell_volume 3267.3(7)
_computing_cell_refinement CrysAlis
_computing_data_collection 'CrysAlis (Oxford Diffraction, 2006)'
_computing_data_reduction CrysAlis
_computing_structure_refinement 'SHELXL-97 (Sheldrick, 2008)'
_computing_structure_solution 'SHELXS-97 (Sheldrick, 2008)'
_diffrn_ambient_temperature 293(2)
_diffrn_detector_area_resol_mean 10.0
_diffrn_measured_fraction_theta_full 0.979
_diffrn_measured_fraction_theta_max 0.825
_diffrn_measurement_device_type 'Oxford Diffraction Gemini R Ultra'
_diffrn_measurement_method '\w scan'
_diffrn_radiation_monochromator graphite
_diffrn_radiation_source 'fine-focus sealed tube'
_diffrn_radiation_type MoK\a
_diffrn_radiation_wavelength 0.71073
_diffrn_reflns_av_R_equivalents 0.0727
_diffrn_reflns_av_sigmaI/netI 0.1940
_diffrn_reflns_limit_h_max 12
_diffrn_reflns_limit_h_min -15
_diffrn_reflns_limit_k_max 22
_diffrn_reflns_limit_k_min -20
_diffrn_reflns_limit_l_max 20
_diffrn_reflns_limit_l_min -23
_diffrn_reflns_number 23022
_diffrn_reflns_theta_full 25.00
_diffrn_reflns_theta_max 29.30
_diffrn_reflns_theta_min 2.89
_exptl_absorpt_coefficient_mu 0.675
_exptl_absorpt_correction_T_max 0.8494
_exptl_absorpt_correction_T_min 0.8231
_exptl_absorpt_correction_type multi-scan
_exptl_crystal_colour colorless
_exptl_crystal_density_diffrn 1.562
_exptl_crystal_density_method 'not measured'
_exptl_crystal_description block
_exptl_crystal_F_000 1604
_exptl_crystal_size_max 0.30
_exptl_crystal_size_mid 0.30
_exptl_crystal_size_min 0.25
_refine_diff_density_max 0.724
_refine_diff_density_min -0.517
_refine_diff_density_rms 0.098
_refine_ls_extinction_method none
_refine_ls_goodness_of_fit_ref 0.973
_refine_ls_hydrogen_treatment mixed
_refine_ls_matrix_type full
_refine_ls_number_parameters 874
_refine_ls_number_reflns 14726
_refine_ls_number_restraints 0
_refine_ls_restrained_S_all 0.973
_refine_ls_R_factor_all 0.2191
_refine_ls_R_factor_gt 0.0903
_refine_ls_shift/su_max 0.001
_refine_ls_shift/su_mean 0.000
_refine_ls_structure_factor_coef Fsqd
_refine_ls_weighting_details 'calc w=1/[\s^2^(Fo^2^)+(0.1007P)^2^+0.0000P] where P=(Fo^2^+2Fc^2^)/3'
_refine_ls_weighting_scheme calc
_refine_ls_wR_factor_gt 0.1829
_refine_ls_wR_factor_ref 0.2496
_reflns_number_gt 6196
_reflns_number_total 14726
_reflns_threshold_expression >2\s(I)
_cod_data_source_file c4ce01581a2.cif
_cod_data_source_block Compound-4
_cod_depositor_comments
;
The following automatic conversions were performed:

'_symmetry_cell_setting' value 'Triclinic' changed to 'triclinic'
according to
/usr/data/users/saulius/crontab/automatic-downloads/rss-feeds/RSC/lib/dictionaries/cif_core.dic
dictionary named 'cif_core.dic' version 2.4.2 from 2011-04-26.

Automatic conversion script
Id: cif_fix_values 2827 2014-09-09 07:05:25Z andrius 

 Adding full bibliography for 7218244--7218247.cif.
;
_cod_original_cell_volume 3267.3(6)
_cod_database_code 7218247

loop_
_symmetry_equiv_pos_as_xyz
'x, y, z'
'-x, -y, -z'

loop_
_atom_site_label
_atom_site_type_symbol
_atom_site_fract_x
_atom_site_fract_y
_atom_site_fract_z
_atom_site_U_iso_or_equiv
_atom_site_adp_type
_atom_site_occupancy
_atom_site_symmetry_multiplicity
_atom_site_calc_flag
_atom_site_refinement_flags
Mn1 Mn 0.86946(7) 0.20046(7) -0.35449(5) 0.0284(3) Uani 1 1 d .
Mn2 Mn -0.14298(8) 0.43505(7) 0.47037(6) 0.0390(3) Uani 1 1 d .
Mn3 Mn 0.29049(9) 0.09092(8) 0.56076(7) 0.0501(4) Uani 1 1 d .
C1 C 0.0517(5) 0.5416(4) 0.2652(4) 0.0262(13) Uani 1 1 d .
H1 H 0.0270 0.5732 0.3014 0.031 Uiso 1 1 calc R
C2 C 0.1634(5) 0.5310(4) 0.2250(4) 0.0302(15) Uani 1 1 d .
C3 C 0.2018(4) 0.4850(4) 0.1708(3) 0.0226(13) Uani 1 1 d .
C4 C 0.1240(4) 0.4500(4) 0.1596(3) 0.0255(13) Uani 1 1 d .
H4 H 0.1490 0.4183 0.1235 0.031 Uiso 1 1 calc R
C5 C 0.0111(5) 0.4582(4) 0.1978(3) 0.0242(13) Uani 1 1 d .
C6 C -0.0234(5) 0.5050(4) 0.2514(3) 0.0261(13) Uani 1 1 d .
C7 C 0.2049(6) 0.6322(4) 0.2684(4) 0.0344(15) Uani 1 1 d .
H7A H 0.1327 0.6683 0.2483 0.041 Uiso 1 1 calc R
H7B H 0.2608 0.6668 0.2477 0.041 Uiso 1 1 calc R
C8 C 0.1861(5) 0.6037(5) 0.3631(4) 0.0338(16) Uani 1 1 d .
C9 C -0.2008(5) 0.5947(5) 0.2878(4) 0.0397(17) Uani 1 1 d .
H9A H -0.2790 0.5989 0.2816 0.048 Uiso 1 1 calc R
H9B H -0.1699 0.6349 0.2379 0.048 Uiso 1 1 calc R
C10 C -0.2055(6) 0.6210(5) 0.3616(4) 0.0354(15) Uani 1 1 d .
C11 C 0.3231(5) 0.4760(4) 0.1241(4) 0.0284(14) Uani 1 1 d .
H11 H 0.3724 0.4765 0.1603 0.034 Uiso 1 1 calc R
C12 C 0.3278(5) 0.5543(4) 0.0454(4) 0.0340(15) Uani 1 1 d .
H12A H 0.2973 0.6054 0.0602 0.051 Uiso 1 1 calc R
H12B H 0.2827 0.5551 0.0072 0.051 Uiso 1 1 calc R
H12C H 0.4065 0.5516 0.0195 0.051 Uiso 1 1 calc R
C13 C 0.3684(4) 0.3916(4) 0.1093(4) 0.0241(13) Uani 1 1 d .
C14 C 0.3855(5) 0.3170(5) 0.1766(4) 0.0315(15) Uani 1 1 d .
C15 C 0.4195(5) 0.2374(4) 0.1672(4) 0.0329(15) Uani 1 1 d .
H15 H 0.4283 0.1881 0.2138 0.039 Uiso 1 1 calc R
C16 C 0.4406(5) 0.2314(4) 0.0874(4) 0.0287(14) Uani 1 1 d .
C17 C 0.4269(4) 0.3050(4) 0.0176(3) 0.0247(13) Uani 1 1 d .
C18 C 0.3916(4) 0.3826(4) 0.0309(3) 0.0237(13) Uani 1 1 d .
H18 H 0.3827 0.4321 -0.0154 0.028 Uiso 1 1 calc R
C19 C 0.4426(6) 0.0848(5) 0.1378(4) 0.0441(18) Uani 1 1 d .
H19A H 0.4354 0.0457 0.1132 0.053 Uiso 1 1 calc R
H19B H 0.3673 0.1049 0.1664 0.053 Uiso 1 1 calc R
C20 C 0.5255(7) 0.0370(5) 0.2009(4) 0.0443(18) Uani 1 1 d .
C21 C 0.3091(6) 0.2736(5) 0.3201(4) 0.050(2) Uani 1 1 d .
H21A H 0.2576 0.2574 0.2981 0.060 Uiso 1 1 calc R
H21B H 0.2619 0.3063 0.3557 0.060 Uiso 1 1 calc R
C22 C 0.3837(6) 0.1948(5) 0.3714(4) 0.0459(19) Uani 1 1 d .
C23 C 0.4516(5) 0.2944(4) -0.0668(4) 0.0294(14) Uani 1 1 d .
H23 H 0.5274 0.2542 -0.0692 0.035 Uiso 1 1 calc R
C24 C 0.4609(6) 0.3768(5) -0.1386(4) 0.0402(18) Uani 1 1 d .
H24A H 0.4764 0.3662 -0.1906 0.060 Uiso 1 1 calc R
H24B H 0.5226 0.3968 -0.1337 0.060 Uiso 1 1 calc R
H24C H 0.3897 0.4194 -0.1367 0.060 Uiso 1 1 calc R
C25 C 0.3664(5) 0.2546(4) -0.0793(3) 0.0262(14) Uani 1 1 d .
C26 C 0.2566(4) 0.2576(4) -0.0348(3) 0.0216(13) Uani 1 1 d .
H26 H 0.2349 0.2836 0.0059 0.026 Uiso 1 1 calc R
C27 C 0.1774(4) 0.2235(4) -0.0480(3) 0.0246(13) Uani 1 1 d .
C28 C 0.2111(5) 0.1866(4) -0.1095(4) 0.0271(14) Uani 1 1 d .
C29 C 0.3216(5) 0.1795(4) -0.1530(4) 0.0290(15) Uani 1 1 d .
H29 H 0.3442 0.1516 -0.1923 0.035 Uiso 1 1 calc R
C30 C 0.3970(5) 0.2131(4) -0.1382(4) 0.0311(15) Uani 1 1 d .
C31 C 0.5314(5) 0.1975(5) -0.2571(4) 0.0421(18) Uani 1 1 d .
H31A H 0.4797 0.2427 -0.2941 0.050 Uiso 1 1 calc R
H31B H 0.5195 0.1431 -0.2515 0.050 Uiso 1 1 calc R
C32 C 0.6534(5) 0.2005(5) -0.2927(4) 0.0404(17) Uani 1 1 d .
C33 C 0.1359(6) 0.1637(5) -0.2085(4) 0.0447(19) Uani 1 1 d .
H33A H 0.1956 0.1174 -0.2220 0.054 Uiso 1 1 calc R
H33B H 0.1558 0.2170 -0.2439 0.054 Uiso 1 1 calc R
C34 C 0.0223(6) 0.1634(5) -0.2262(5) 0.0421(18) Uani 1 1 d .
C35 C 0.0554(4) 0.2311(4) -0.0018(3) 0.0200(12) Uani 1 1 d .
H35 H 0.0367 0.1764 0.0110 0.024 Uiso 1 1 calc R
C36 C -0.0289(5) 0.2989(5) -0.0587(4) 0.0354(16) Uani 1 1 d .
H36A H -0.0183 0.2869 -0.1095 0.053 Uiso 1 1 calc R
H36B H -0.0154 0.3540 -0.0711 0.053 Uiso 1 1 calc R
H36C H -0.1065 0.2987 -0.0314 0.053 Uiso 1 1 calc R
C37 C 0.0427(4) 0.2447(4) 0.0805(3) 0.0182(12) Uani 1 1 d .
C38 C 0.0781(5) 0.1753(4) 0.1510(3) 0.0249(13) Uani 1 1 d .
C39 C 0.0673(5) 0.1862(4) 0.2263(4) 0.0319(15) Uani 1 1 d .
H39 H 0.0929 0.1401 0.2723 0.038 Uiso 1 1 calc R
C40 C 0.0172(5) 0.2675(4) 0.2329(4) 0.0302(15) Uani 1 1 d .
C41 C -0.0194(4) 0.3381(4) 0.1655(3) 0.0222(13) Uani 1 1 d .
C42 C -0.0042(4) 0.3240(4) 0.0908(3) 0.0224(13) Uani 1 1 d .
H42 H -0.0268 0.3708 0.0444 0.027 Uiso 1 1 calc R
C43 C -0.0734(4) 0.4239(4) 0.1779(3) 0.0229(13) Uani 1 1 d .
H43 H -0.1328 0.4148 0.2268 0.027 Uiso 1 1 calc R
C44 C -0.1342(5) 0.4917(4) 0.1055(4) 0.0385(16) Uani 1 1 d .
H44A H -0.1883 0.4698 0.0933 0.058 Uiso 1 1 calc R
H44B H -0.0781 0.5060 0.0572 0.058 Uiso 1 1 calc R
H44C H -0.1744 0.5419 0.1204 0.058 Uiso 1 1 calc R
C45 C 0.0063(6) 0.2169(5) 0.3824(3) 0.0376(16) Uani 1 1 d .
H45A H 0.0862 0.1899 0.3913 0.045 Uiso 1 1 calc R
H45B H -0.0288 0.1741 0.3826 0.045 Uiso 1 1 calc R
C46 C -0.0585(5) 0.2546(5) 0.4514(4) 0.0314(15) Uani 1 1 d .
C47 C 0.1485(5) 0.0254(4) 0.2089(4) 0.0349(15) Uani 1 1 d .
H47A H 0.1921 0.0366 0.2413 0.042 Uiso 1 1 calc R
H47B H 0.1978 -0.0212 0.1898 0.042 Uiso 1 1 calc R
C48 C 0.0470(6) -0.0032(5) 0.2646(4) 0.0367(16) Uani 1 1 d .
C49 C 0.6477(14) 0.3395(13) 0.1796(13) 0.240(13) Uani 1 1 d .
H49A H 0.5880 0.3831 0.1964 0.360 Uiso 1 1 calc R
H49B H 0.6277 0.3322 0.1333 0.360 Uiso 1 1 calc R
H49C H 0.7194 0.3562 0.1632 0.360 Uiso 1 1 calc R
C50 C 0.7419(19) 0.1889(19) 0.247(4) 0.66(6) Uani 1 1 d .
H50A H 0.7350 0.1450 0.3007 0.986 Uiso 1 1 calc R
H50B H 0.8163 0.2009 0.2360 0.986 Uiso 1 1 calc R
H50C H 0.7337 0.1698 0.2048 0.986 Uiso 1 1 calc R
C53 C -0.3839(8) 0.4157(7) 0.4705(6) 0.079(3) Uani 1 1 d .
H53 H -0.3675 0.3664 0.5161 0.095 Uiso 1 1 calc R
C54 C -0.5516(9) 0.3714(9) 0.4641(9) 0.132(5) Uani 1 1 d .
H54A H -0.6113 0.3950 0.4290 0.198 Uiso 1 1 calc R
H54B H -0.5856 0.3669 0.5206 0.198 Uiso 1 1 calc R
H54C H -0.5100 0.3157 0.4614 0.198 Uiso 1 1 calc R
C55 C -0.4982(9) 0.4996(9) 0.3638(7) 0.128(6) Uani 1 1 d .
H55A H -0.5666 0.5010 0.3456 0.192 Uiso 1 1 calc R
H55B H -0.4344 0.4968 0.3201 0.192 Uiso 1 1 calc R
H55C H -0.5098 0.5505 0.3771 0.192 Uiso 1 1 calc R
N1 N -0.4740(6) 0.4262(6) 0.4361(5) 0.087(3) Uani 1 1 d .
N2 N 0.6593(8) 0.2599(8) 0.2484(6) 0.113(4) Uani 1 1 d .
O1 O 0.4760(4) 0.1556(3) 0.0733(3) 0.0373(11) Uani 1 1 d .
O2 O 0.6228(4) 0.0474(4) 0.1854(3) 0.0667(17) Uani 1 1 d .
O3 O 0.4851(5) -0.0123(4) 0.2667(4) 0.0751(18) Uani 1 1 d .
H3 H 0.5340 -0.0364 0.2985 0.113 Uiso 1 1 calc R
O4 O 0.3715(4) 0.3265(3) 0.2529(3) 0.0438(12) Uani 1 1 d .
O5 O 0.3283(5) 0.1466(4) 0.4304(3) 0.0715(17) Uani 1 1 d .
O6 O 0.5078(3) 0.2081(3) -0.1785(3) 0.0413(13) Uani 1 1 d .
O7 O 0.6823(4) 0.2091(4) -0.3693(3) 0.0573(15) Uani 1 1 d .
O8 O 0.7247(3) 0.1936(3) -0.2489(3) 0.0434(12) Uani 1 1 d .
O9 O 0.1322(3) 0.1543(3) -0.1244(2) 0.0356(11) Uani 1 1 d .
O10 O 0.0088(4) 0.1956(4) -0.3017(3) 0.0509(14) Uani 1 1 d .
O11 O -0.0459(5) 0.1322(5) -0.1699(3) 0.080(2) Uani 1 1 d .
O12 O 0.1240(4) 0.0983(3) 0.1389(2) 0.0333(10) Uani 1 1 d .
O13 O 0.0705(4) -0.0653(3) 0.3310(3) 0.0506(13) Uani 1 1 d .
O14 O -0.0520(4) 0.0341(4) 0.2460(4) 0.0701(17) Uani 1 1 d .
O15 O 0.0003(4) 0.2843(3) 0.3060(3) 0.0450(12) Uani 1 1 d .
O16 O -0.0541(4) 0.2031(3) 0.5233(3) 0.0542(14) Uani 1 1 d .
O17 O -0.1121(4) 0.3306(3) 0.4311(3) 0.0516(13) Uani 1 1 d .
O18 O -0.1349(3) 0.5125(3) 0.2931(3) 0.0373(11) Uani 1 1 d .
O19 O -0.1515(4) 0.5676(3) 0.4203(3) 0.0459(12) Uani 1 1 d .
O20 O -0.2645(4) 0.6934(4) 0.3592(3) 0.0571(14) Uani 1 1 d .
O21 O 0.2436(4) 0.5654(3) 0.2345(3) 0.0379(11) Uani 1 1 d .
O22 O 0.1875(5) 0.5304(3) 0.4062(3) 0.0539(14) Uani 1 1 d .
O23 O 0.1688(4) 0.6609(3) 0.3945(3) 0.0421(12) Uani 1 1 d .
O25 O -0.3192(4) 0.4634(4) 0.4493(3) 0.0561(14) Uani 1 1 d .
O24 O 0.4891(4) 0.1802(4) 0.3548(3) 0.0611(15) Uani 1 1 d .
O1W O 0.2479(4) 0.0214(4) 0.6907(3) 0.0657(17) Uani 1 1 d .
O2W O 0.1905(5) 0.2150(4) 0.5728(3) 0.0701(17) Uani 1 1 d .
O3W O 0.1398(4) 0.0615(4) 0.5481(3) 0.0617(15) Uani 1 1 d .
O4W O 0.3926(5) -0.0325(4) 0.5431(4) 0.084(2) Uani 1 1 d .
O5W O 0.4388(6) 0.1076(6) 0.5912(4) 0.115(3) Uani 1 1 d .
O6W O 0.0443(4) 0.4048(4) 0.4701(3) 0.0618(15) Uani 1 1 d .
O7W O 0.7109(11) 0.2990(15) 0.3563(11) 0.317(11) Uani 1 1 d .
O8W O 0.0636(18) -0.0359(13) -0.0802(9) 0.298(10) Uani 1 1 d .
O9W O 0.1472(12) -0.0537(9) 0.4727(7) 0.200(6) Uani 1 1 d .
O10W O 0.6340(11) 0.1775(8) -0.4916(6) 0.182(5) Uani 1 1 d .
O11W O 0.2752(7) 0.0441(6) 0.3573(5) 0.122(3) Uani 1 1 d .
O12W O 0.227(2) -0.0874(16) -0.0061(19) 0.373(16) Uani 1 1 d .
O13W O 0.2787(13) -0.0434(10) 0.0237(9) 0.214(6) Uani 1 1 d .
O14W O 0.2491(12) -0.1858(13) 0.0439(19) 0.370(16) Uani 1 1 d .

loop_
_atom_site_aniso_label
_atom_site_aniso_U_11
_atom_site_aniso_U_22
_atom_site_aniso_U_33
_atom_site_aniso_U_23
_atom_site_aniso_U_13
_atom_site_aniso_U_12
Mn1 0.0293(5) 0.0305(6) 0.0245(5) -0.0118(5) 0.0021(3) -0.0069(4)
Mn2 0.0475(6) 0.0313(7) 0.0387(6) -0.0155(5) -0.0068(4) -0.0047(5)
Mn3 0.0473(6) 0.0543(9) 0.0365(6) -0.0045(6) -0.0037(5) -0.0109(6)
C1 0.032(3) 0.022(4) 0.030(3) -0.017(3) -0.002(2) -0.004(3)
C2 0.032(3) 0.039(4) 0.026(3) -0.013(3) -0.005(2) -0.012(3)
C3 0.022(3) 0.022(4) 0.026(3) -0.013(3) -0.002(2) -0.003(2)
C4 0.022(3) 0.027(4) 0.026(3) -0.013(3) 0.002(2) -0.002(2)
C5 0.029(3) 0.015(3) 0.027(3) -0.007(3) -0.001(2) -0.006(2)
C6 0.032(3) 0.021(4) 0.022(3) -0.007(3) 0.000(2) -0.004(3)
C7 0.053(4) 0.024(4) 0.032(4) -0.015(3) -0.002(3) -0.013(3)
C8 0.031(3) 0.041(5) 0.034(4) -0.018(4) -0.003(3) -0.009(3)
C9 0.028(3) 0.044(5) 0.041(4) -0.018(4) -0.001(3) 0.002(3)
C10 0.045(4) 0.024(4) 0.032(4) -0.012(3) 0.007(3) -0.007(3)
C11 0.033(3) 0.035(4) 0.028(3) -0.019(3) 0.000(2) -0.014(3)
C12 0.040(3) 0.021(4) 0.039(4) -0.012(3) 0.003(3) -0.007(3)
C13 0.020(3) 0.025(4) 0.030(3) -0.014(3) -0.003(2) -0.004(2)
C14 0.034(3) 0.035(5) 0.026(4) -0.016(3) -0.004(2) -0.002(3)
C15 0.045(4) 0.028(4) 0.021(3) -0.002(3) -0.009(3) -0.007(3)
C16 0.029(3) 0.030(4) 0.033(4) -0.019(3) -0.006(2) -0.003(3)
C17 0.023(3) 0.031(4) 0.024(3) -0.012(3) -0.003(2) -0.008(3)
C18 0.018(3) 0.027(4) 0.025(3) -0.007(3) -0.003(2) -0.006(2)
C19 0.053(4) 0.032(5) 0.054(5) -0.021(4) -0.012(3) -0.008(3)
C20 0.071(5) 0.032(5) 0.026(4) -0.012(4) 0.000(3) -0.010(4)
C21 0.058(4) 0.054(6) 0.034(4) -0.021(4) 0.004(3) -0.005(4)
C22 0.051(4) 0.056(6) 0.026(4) -0.011(4) -0.002(3) -0.013(4)
C23 0.029(3) 0.035(4) 0.029(3) -0.018(3) 0.003(2) -0.012(3)
C24 0.049(4) 0.049(5) 0.031(4) -0.016(4) 0.010(3) -0.033(4)
C25 0.031(3) 0.027(4) 0.026(3) -0.013(3) -0.006(2) -0.007(3)
C26 0.024(3) 0.021(4) 0.019(3) -0.010(3) 0.003(2) -0.005(2)
C27 0.025(3) 0.027(4) 0.026(3) -0.014(3) -0.003(2) -0.005(3)
C28 0.029(3) 0.034(4) 0.028(3) -0.017(3) -0.004(2) -0.012(3)
C29 0.028(3) 0.040(4) 0.032(3) -0.025(3) 0.005(2) -0.016(3)
C30 0.024(3) 0.038(4) 0.035(4) -0.021(3) 0.002(2) -0.007(3)
C31 0.032(3) 0.063(6) 0.039(4) -0.030(4) 0.005(3) -0.013(3)
C32 0.039(4) 0.042(5) 0.044(4) -0.026(4) 0.016(3) -0.018(3)
C33 0.047(4) 0.068(6) 0.034(4) -0.025(4) -0.008(3) -0.023(4)
C34 0.041(4) 0.053(5) 0.048(5) -0.034(4) -0.002(3) -0.015(4)
C35 0.026(3) 0.021(3) 0.017(3) -0.008(3) -0.005(2) -0.007(2)
C36 0.033(3) 0.044(5) 0.024(3) -0.011(3) -0.011(2) 0.002(3)
C37 0.019(3) 0.015(3) 0.021(3) -0.007(3) -0.001(2) -0.004(2)
C38 0.029(3) 0.020(4) 0.025(3) -0.010(3) 0.002(2) -0.006(3)
C39 0.048(4) 0.027(4) 0.015(3) -0.006(3) 0.003(2) -0.009(3)
C40 0.041(3) 0.030(4) 0.018(3) -0.010(3) 0.008(2) -0.013(3)
C41 0.024(3) 0.020(4) 0.023(3) -0.006(3) 0.004(2) -0.011(2)
C42 0.025(3) 0.023(4) 0.020(3) -0.007(3) 0.002(2) -0.010(2)
C43 0.030(3) 0.021(4) 0.020(3) -0.011(3) 0.004(2) -0.010(3)
C44 0.042(4) 0.029(4) 0.049(4) -0.023(4) -0.010(3) 0.001(3)
C45 0.059(4) 0.033(5) 0.015(3) -0.008(3) -0.004(3) -0.005(3)
C46 0.034(3) 0.037(5) 0.029(4) -0.017(3) -0.003(3) -0.009(3)
C47 0.040(3) 0.024(4) 0.031(4) -0.007(3) 0.002(3) -0.003(3)
C48 0.048(4) 0.021(4) 0.041(4) -0.014(3) 0.001(3) -0.008(3)
C49 0.150(14) 0.20(2) 0.26(2) 0.103(19) -0.047(15) -0.111(15)
C50 0.108(15) 0.19(3) 1.55(16) -0.30(6) 0.20(4) -0.084(18)
C53 0.063(6) 0.080(8) 0.091(7) -0.020(6) -0.018(5) -0.019(5)
C54 0.061(6) 0.149(13) 0.206(14) -0.062(11) -0.011(8) -0.054(8)
C55 0.092(8) 0.158(14) 0.073(8) 0.041(8) -0.033(6) -0.030(8)
N1 0.063(5) 0.105(8) 0.096(7) -0.028(6) -0.005(4) -0.032(5)
N2 0.070(6) 0.130(10) 0.115(8) -0.005(7) -0.015(5) -0.035(6)
O1 0.055(3) 0.021(3) 0.035(3) -0.012(2) -0.012(2) -0.002(2)
O2 0.050(3) 0.078(5) 0.056(4) -0.007(3) -0.018(3) -0.006(3)
O3 0.099(4) 0.060(5) 0.062(4) -0.001(3) -0.027(3) -0.024(4)
O4 0.069(3) 0.032(3) 0.026(3) -0.009(2) -0.012(2) -0.003(2)
O5 0.095(4) 0.072(5) 0.036(3) -0.004(3) -0.002(3) -0.027(4)
O6 0.024(2) 0.076(4) 0.041(3) -0.045(3) 0.0106(17) -0.015(2)
O7 0.042(3) 0.091(5) 0.047(3) -0.033(3) 0.008(2) -0.023(3)
O8 0.030(2) 0.060(4) 0.051(3) -0.034(3) 0.009(2) -0.018(2)
O9 0.038(2) 0.058(4) 0.025(2) -0.023(2) 0.0032(17) -0.025(2)
O10 0.050(3) 0.063(4) 0.047(3) -0.018(3) -0.018(2) -0.014(3)
O11 0.055(3) 0.140(7) 0.058(4) -0.024(4) -0.002(3) -0.059(4)
O12 0.057(3) 0.017(3) 0.021(2) -0.007(2) 0.0010(18) -0.006(2)
O13 0.088(4) 0.021(3) 0.036(3) -0.001(2) -0.007(2) -0.016(3)
O14 0.045(3) 0.058(4) 0.097(5) -0.012(4) 0.001(3) -0.023(3)
O15 0.094(4) 0.025(3) 0.013(2) -0.007(2) -0.006(2) -0.011(3)
O16 0.085(4) 0.039(3) 0.014(2) -0.003(2) 0.001(2) 0.005(3)
O17 0.082(3) 0.027(3) 0.033(3) -0.013(2) -0.001(2) 0.003(3)
O18 0.034(2) 0.035(3) 0.045(3) -0.023(2) 0.0110(19) -0.009(2)
O19 0.067(3) 0.038(3) 0.034(3) -0.013(3) -0.006(2) -0.014(3)
O20 0.071(3) 0.041(4) 0.057(3) -0.030(3) -0.002(3) 0.001(3)
O21 0.045(2) 0.042(3) 0.043(3) -0.032(2) 0.0045(19) -0.018(2)
O22 0.086(4) 0.025(3) 0.047(3) -0.002(3) -0.013(3) -0.018(3)
O23 0.063(3) 0.037(3) 0.033(3) -0.026(2) -0.002(2) -0.008(2)
O25 0.050(3) 0.054(4) 0.060(4) -0.016(3) -0.009(2) -0.009(3)
O24 0.051(3) 0.058(4) 0.054(3) 0.002(3) -0.016(2) -0.005(3)
O1W 0.060(3) 0.084(5) 0.043(3) -0.004(3) -0.006(2) -0.026(3)
O2W 0.077(4) 0.067(5) 0.059(4) -0.022(3) 0.004(3) -0.017(3)
O3W 0.041(3) 0.064(4) 0.069(4) -0.019(3) -0.010(2) 0.000(3)
O4W 0.065(4) 0.083(5) 0.063(4) -0.015(4) 0.001(3) 0.022(3)
O5W 0.123(6) 0.153(8) 0.069(4) 0.028(5) -0.046(4) -0.089(6)
O6W 0.055(3) 0.069(4) 0.067(4) -0.028(3) -0.009(3) -0.016(3)
O7W 0.130(10) 0.45(3) 0.29(2) -0.051(19) -0.001(11) -0.070(14)
O8W 0.43(3) 0.31(2) 0.183(13) -0.006(14) -0.023(15) -0.23(2)
O9W 0.276(13) 0.253(15) 0.171(10) -0.138(11) 0.040(9) -0.169(12)
O10W 0.274(13) 0.201(13) 0.127(8) -0.035(8) -0.076(8) -0.122(11)
O11W 0.120(6) 0.138(8) 0.122(7) -0.062(6) -0.031(5) -0.019(5)
O12W 0.39(3) 0.22(2) 0.60(4) -0.12(3) -0.29(3) -0.058(19)
O13W 0.241(14) 0.212(16) 0.213(14) -0.131(12) -0.046(11) 0.001(11)
O14W 0.135(10) 0.223(19) 0.78(5) -0.28(3) 0.082(17) -0.051(11)

loop_
_atom_type_symbol
_atom_type_description
_atom_type_scat_dispersion_real
_atom_type_scat_dispersion_imag
_atom_type_scat_source
C C 0.0033 0.0016 'International Tables Vol C Tables 4.2.6.8 and 6.1.1.4'
H H 0.0000 0.0000 'International Tables Vol C Tables 4.2.6.8 and 6.1.1.4'
N N 0.0061 0.0033 'International Tables Vol C Tables 4.2.6.8 and 6.1.1.4'
O O 0.0106 0.0060 'International Tables Vol C Tables 4.2.6.8 and 6.1.1.4'
Mn Mn 0.3368 0.7283 'International Tables Vol C Tables 4.2.6.8 and 6.1.1.4'

loop_
_geom_angle_atom_site_label_1
_geom_angle_atom_site_label_2
_geom_angle_atom_site_label_3
_geom_angle
_geom_angle_site_symmetry_1
_geom_angle_site_symmetry_3
O10 Mn1 O16 102.4(2) 1_655 1_654
O10 Mn1 O13 89.2(2) 1_655 2_655
O16 Mn1 O13 81.5(2) 1_654 2_655
O10 Mn1 O23 88.47(19) 1_655 2_665
O16 Mn1 O23 90.36(19) 1_654 2_665
O13 Mn1 O23 170.89(18) 2_655 2_665
O10 Mn1 O8 103.49(18) 1_655 .
O16 Mn1 O8 154.02(18) 1_654 .
O13 Mn1 O8 96.22(19) 2_655 .
O23 Mn1 O8 92.89(18) 2_665 .
O10 Mn1 O7 160.49(19) 1_655 .
O16 Mn1 O7 97.09(19) 1_654 .
O13 Mn1 O7 95.2(2) 2_655 .
O23 Mn1 O7 89.86(19) 2_665 .
O8 Mn1 O7 57.18(16) . .
O10 Mn1 C32 131.9(2) 1_655 .
O16 Mn1 C32 125.8(2) 1_654 .
O13 Mn1 C32 96.2(2) 2_655 .
O23 Mn1 C32 91.9(2) 2_665 .
O8 Mn1 C32 28.39(18) . .
O7 Mn1 C32 28.80(18) . .
O17 Mn2 O19 140.09(19) . .
O17 Mn2 O25 86.7(2) . .
O19 Mn2 O25 88.8(2) . .
O17 Mn2 O6W 87.1(2) . .
O19 Mn2 O6W 91.1(2) . .
O25 Mn2 O6W 170.2(2) . .
O17 Mn2 O23 85.83(18) . 2_566
O19 Mn2 O23 134.08(17) . 2_566
O25 Mn2 O23 95.09(18) . 2_566
O6W Mn2 O23 92.00(18) . 2_566
O17 Mn2 O22 140.33(19) . 2_566
O19 Mn2 O22 79.58(18) . 2_566
O25 Mn2 O22 96.18(19) . 2_566
O6W Mn2 O22 93.48(19) . 2_566
O23 Mn2 O22 54.50(17) 2_566 2_566
O5 Mn3 O5W 96.1(2) . .
O5 Mn3 O3W 91.8(2) . .
O5W Mn3 O3W 171.8(2) . .
O5 Mn3 O1W 172.9(2) . .
O5W Mn3 O1W 88.8(2) . .
O3W Mn3 O1W 83.14(19) . .
O5 Mn3 O2W 91.4(2) . .
O5W Mn3 O2W 89.9(3) . .
O3W Mn3 O2W 92.2(2) . .
O1W Mn3 O2W 93.8(2) . .
O5 Mn3 O4W 86.3(2) . .
O5W Mn3 O4W 90.6(3) . .
O3W Mn3 O4W 87.7(2) . .
O1W Mn3 O4W 88.5(2) . .
O2W Mn3 O4W 177.7(2) . .
C2 C1 C6 119.5(5) . .
C2 C1 H1 120.3 . .
C6 C1 H1 120.3 . .
O21 C2 C3 115.2(5) . .
O21 C2 C1 123.5(5) . .
C3 C2 C1 121.4(5) . .
C4 C3 C2 116.7(5) . .
C4 C3 C11 121.8(5) . .
C2 C3 C11 121.4(5) . .
C3 C4 C5 124.9(6) . .
C3 C4 H4 117.5 . .
C5 C4 H4 117.5 . .
C4 C5 C6 116.3(5) . .
C4 C5 C43 122.5(5) . .
C6 C5 C43 121.1(5) . .
C5 C6 C1 121.3(5) . .
C5 C6 O18 118.2(5) . .
C1 C6 O18 120.5(5) . .
O21 C7 C8 115.0(6) . .
O21 C7 H7A 108.5 . .
C8 C7 H7A 108.5 . .
O21 C7 H7B 108.5 . .
C8 C7 H7B 108.5 . .
H7A C7 H7B 107.5 . .
O22 C8 O23 121.5(6) . .
O22 C8 C7 122.6(7) . .
O23 C8 C7 116.0(6) . .
O18 C9 C10 114.8(6) . .
O18 C9 H9A 108.6 . .
C10 C9 H9A 108.6 . .
O18 C9 H9B 108.6 . .
C10 C9 H9B 108.6 . .
H9A C9 H9B 107.5 . .
O20 C10 O19 125.8(7) . .
O20 C10 C9 116.4(6) . .
O19 C10 C9 117.8(6) . .
C13 C11 C3 111.6(4) . .
C13 C11 C12 114.7(5) . .
C3 C11 C12 109.8(5) . .
C13 C11 H11 106.7 . .
C3 C11 H11 106.7 . .
C12 C11 H11 106.7 . .
C11 C12 H12A 109.5 . .
C11 C12 H12B 109.5 . .
H12A C12 H12B 109.5 . .
C11 C12 H12C 109.5 . .
H12A C12 H12C 109.5 . .
H12B C12 H12C 109.5 . .
C14 C13 C18 116.5(6) . .
C14 C13 C11 119.4(5) . .
C18 C13 C11 124.1(5) . .
O4 C14 C13 116.1(6) . .
O4 C14 C15 121.8(6) . .
C13 C14 C15 122.0(5) . .
C14 C15 C16 119.5(6) . .
C14 C15 H15 120.3 . .
C16 C15 H15 120.3 . .
O1 C16 C17 116.7(5) . .
O1 C16 C15 122.8(6) . .
C17 C16 C15 120.5(6) . .
C18 C17 C16 117.3(5) . .
C18 C17 C23 124.6(6) . .
C16 C17 C23 118.1(6) . .
C17 C18 C13 124.1(6) . .
C17 C18 H18 117.9 . .
C13 C18 H18 117.9 . .
O1 C19 C20 114.0(5) . .
O1 C19 H19A 108.8 . .
C20 C19 H19A 108.8 . .
O1 C19 H19B 108.8 . .
C20 C19 H19B 108.8 . .
H19A C19 H19B 107.7 . .
O2 C20 O3 125.6(7) . .
O2 C20 C19 120.4(6) . .
O3 C20 C19 114.0(7) . .
O4 C21 C22 113.7(6) . .
O4 C21 H21A 108.8 . .
C22 C21 H21A 108.8 . .
O4 C21 H21B 108.8 . .
C22 C21 H21B 108.8 . .
H21A C21 H21B 107.7 . .
O24 C22 O5 125.3(7) . .
O24 C22 C21 120.7(7) . .
O5 C22 C21 113.9(7) . .
C17 C23 C25 112.8(4) . .
C17 C23 C24 113.3(5) . .
C25 C23 C24 110.7(5) . .
C17 C23 H23 106.5 . .
C25 C23 H23 106.5 . .
C24 C23 H23 106.5 . .
C23 C24 H24A 109.5 . .
C23 C24 H24B 109.5 . .
H24A C24 H24B 109.5 . .
C23 C24 H24C 109.5 . .
H24A C24 H24C 109.5 . .
H24B C24 H24C 109.5 . .
C26 C25 C30 116.8(5) . .
C26 C25 C23 123.2(5) . .
C30 C25 C23 120.0(5) . .
C25 C26 C27 123.2(5) . .
C25 C26 H26 118.4 . .
C27 C26 H26 118.4 . .
C28 C27 C26 117.2(5) . .
C28 C27 C35 120.1(5) . .
C26 C27 C35 122.6(5) . .
C27 C28 O9 117.6(5) . .
C27 C28 C29 121.2(5) . .
O9 C28 C29 121.1(5) . .
C30 C29 C28 119.9(5) . .
C30 C29 H29 120.0 . .
C28 C29 H29 120.0 . .
C29 C30 O6 123.2(5) . .
C29 C30 C25 121.5(5) . .
O6 C30 C25 115.3(5) . .
O6 C31 C32 109.0(5) . .
O6 C31 H31A 109.9 . .
C32 C31 H31A 109.9 . .
O6 C31 H31B 109.9 . .
C32 C31 H31B 109.9 . .
H31A C31 H31B 108.3 . .
O8 C32 O7 121.1(5) . .
O8 C32 C31 121.7(6) . .
O7 C32 C31 117.1(6) . .
O8 C32 Mn1 58.4(3) . .
O7 C32 Mn1 62.8(3) . .
C31 C32 Mn1 178.2(5) . .
O9 C33 C34 111.9(5) . .
O9 C33 H33A 109.2 . .
C34 C33 H33A 109.2 . .
O9 C33 H33B 109.2 . .
C34 C33 H33B 109.2 . .
H33A C33 H33B 107.9 . .
O11 C34 O10 125.5(6) . .
O11 C34 C33 119.9(7) . .
O10 C34 C33 114.6(6) . .
C37 C35 C36 112.7(5) . .
C37 C35 C27 113.4(4) . .
C36 C35 C27 109.9(4) . .
C37 C35 H35 106.8 . .
C36 C35 H35 106.8 . .
C27 C35 H35 106.8 . .
C35 C36 H36A 109.5 . .
C35 C36 H36B 109.5 . .
H36A C36 H36B 109.5 . .
C35 C36 H36C 109.5 . .
H36A C36 H36C 109.5 . .
H36B C36 H36C 109.5 . .
C42 C37 C38 117.0(5) . .
C42 C37 C35 122.9(5) . .
C38 C37 C35 120.1(5) . .
O12 C38 C39 123.2(6) . .
O12 C38 C37 115.7(5) . .
C39 C38 C37 121.1(6) . .
C38 C39 C40 119.0(6) . .
C38 C39 H39 120.5 . .
C40 C39 H39 120.5 . .
O15 C40 C41 114.4(6) . .
O15 C40 C39 123.3(6) . .
C41 C40 C39 122.3(5) . .
C42 C41 C40 116.3(6) . .
C42 C41 C43 124.6(5) . .
C40 C41 C43 119.1(5) . .
C41 C42 C37 124.2(5) . .
C41 C42 H42 117.9 . .
C37 C42 H42 117.9 . .
C5 C43 C41 112.8(4) . .
C5 C43 C44 109.7(5) . .
C41 C43 C44 113.9(5) . .
C5 C43 H43 106.6 . .
C41 C43 H43 106.6 . .
C44 C43 H43 106.6 . .
C43 C44 H44A 109.5 . .
C43 C44 H44B 109.5 . .
H44A C44 H44B 109.5 . .
C43 C44 H44C 109.5 . .
H44A C44 H44C 109.5 . .
H44B C44 H44C 109.5 . .
O15 C45 C46 107.6(6) . .
O15 C45 H45A 110.2 . .
C46 C45 H45A 110.2 . .
O15 C45 H45B 110.2 . .
C46 C45 H45B 110.2 . .
H45A C45 H45B 108.5 . .
O17 C46 O16 126.6(6) . .
O17 C46 C45 118.5(6) . .
O16 C46 C45 114.9(6) . .
O12 C47 C48 115.7(5) . .
O12 C47 H47A 108.4 . .
C48 C47 H47A 108.4 . .
O12 C47 H47B 108.4 . .
C48 C47 H47B 108.4 . .
H47A C47 H47B 107.4 . .
O14 C48 O13 124.9(6) . .
O14 C48 C47 120.4(6) . .
O13 C48 C47 114.6(6) . .
N2 C49 H49A 109.5 . .
N2 C49 H49B 109.5 . .
H49A C49 H49B 109.5 . .
N2 C49 H49C 109.5 . .
H49A C49 H49C 109.5 . .
H49B C49 H49C 109.5 . .
N2 C50 H50A 109.5 . .
N2 C50 H50B 109.5 . .
H50A C50 H50B 109.5 . .
N2 C50 H50C 109.5 . .
H50A C50 H50C 109.5 . .
H50B C50 H50C 109.5 . .
O25 C53 N1 127.5(10) . .
O25 C53 H53 116.3 . .
N1 C53 H53 116.3 . .
N1 C54 H54A 109.5 . .
N1 C54 H54B 109.5 . .
H54A C54 H54B 109.5 . .
N1 C54 H54C 109.5 . .
H54A C54 H54C 109.5 . .
H54B C54 H54C 109.5 . .
N1 C55 H55A 109.5 . .
N1 C55 H55B 109.5 . .
H55A C55 H55B 109.5 . .
N1 C55 H55C 109.5 . .
H55A C55 H55C 109.5 . .
H55B C55 H55C 109.5 . .
C53 N1 C55 117.4(9) . .
C53 N1 C54 126.6(10) . .
C55 N1 C54 116.0(9) . .
C50 N2 C49 124(2) . .
C16 O1 C19 116.8(5) . .
C20 O3 H3 109.5 . .
C14 O4 C21 116.7(5) . .
C22 O5 Mn3 146.4(5) . .
C30 O6 C31 117.7(4) . .
C32 O7 Mn1 88.4(4) . .
C32 O8 Mn1 93.2(4) . .
C28 O9 C33 115.2(4) . .
C34 O10 Mn1 127.1(4) . 1_455
C38 O12 C47 118.0(5) . .
C48 O13 Mn1 131.5(4) . 2_655
C40 O15 C45 120.1(5) . .
C46 O16 Mn1 137.8(5) . 1_456
C46 O17 Mn2 138.1(4) . .
C6 O18 C9 116.9(5) . .
C10 O19 Mn2 126.1(4) . .
C2 O21 C7 118.6(5) . .
C8 O22 Mn2 92.1(4) . 2_566
C8 O23 Mn1 138.4(4) . 2_665
C8 O23 Mn2 91.8(4) . 2_566
Mn1 O23 Mn2 128.2(2) 2_665 2_566
C53 O25 Mn2 129.5(6) . .
O13W O12W O14W 113.3(19) . .

loop_
_geom_bond_atom_site_label_1
_geom_bond_atom_site_label_2
_geom_bond_distance
_geom_bond_site_symmetry_2
Mn1 O10 2.098(4) 1_655
Mn1 O16 2.109(5) 1_654
Mn1 O13 2.143(5) 2_655
Mn1 O23 2.172(5) 2_665
Mn1 O8 2.235(4) .
Mn1 O7 2.331(4) .
Mn1 C32 2.620(6) .
Mn2 O17 2.081(5) .
Mn2 O19 2.115(5) .
Mn2 O25 2.158(5) .
Mn2 O6W 2.198(5) .
Mn2 O23 2.336(5) 2_566
Mn2 O22 2.354(5) 2_566
Mn3 O5 2.110(5) .
Mn3 O5W 2.147(6) .
Mn3 O3W 2.150(5) .
Mn3 O1W 2.154(5) .
Mn3 O2W 2.192(6) .
Mn3 O4W 2.223(7) .
C1 C2 1.378(8) .
C1 C6 1.382(8) .
C1 H1 0.9300 .
C2 O21 1.373(6) .
C2 C3 1.375(8) .
C3 C4 1.368(7) .
C3 C11 1.513(7) .
C4 C5 1.378(7) .
C4 H4 0.9300 .
C5 C6 1.379(8) .
C5 C43 1.508(7) .
C6 O18 1.384(6) .
C7 O21 1.406(7) .
C7 C8 1.518(9) .
C7 H7A 0.9700 .
C7 H7B 0.9700 .
C8 O22 1.208(8) .
C8 O23 1.253(8) .
C9 O18 1.389(8) .
C9 C10 1.510(9) .
C9 H9A 0.9700 .
C9 H9B 0.9700 .
C10 O20 1.234(8) .
C10 O19 1.256(8) .
C11 C13 1.501(8) .
C11 C12 1.531(8) .
C11 H11 0.9800 .
C12 H12A 0.9600 .
C12 H12B 0.9600 .
C12 H12C 0.9600 .
C13 C14 1.381(8) .
C13 C18 1.390(8) .
C14 O4 1.370(7) .
C14 C15 1.382(9) .
C15 C16 1.396(8) .
C15 H15 0.9300 .
C16 O1 1.355(7) .
C16 C17 1.392(8) .
C17 C18 1.379(8) .
C17 C23 1.503(8) .
C18 H18 0.9300 .
C19 O1 1.415(8) .
C19 C20 1.504(10) .
C19 H19A 0.9700 .
C19 H19B 0.9700 .
C20 O2 1.218(8) .
C20 O3 1.245(8) .
C21 O4 1.417(8) .
C21 C22 1.485(10) .
C21 H21A 0.9700 .
C21 H21B 0.9700 .
C22 O24 1.226(8) .
C22 O5 1.263(8) .
C23 C25 1.519(7) .
C23 C24 1.522(9) .
C23 H23 0.9800 .
C24 H24A 0.9600 .
C24 H24B 0.9600 .
C24 H24C 0.9600 .
C25 C26 1.386(7) .
C25 C30 1.392(8) .
C26 C27 1.389(7) .
C26 H26 0.9300 .
C27 C28 1.374(8) .
C27 C35 1.517(7) .
C28 O9 1.378(6) .
C28 C29 1.385(7) .
C29 C30 1.357(7) .
C29 H29 0.9300 .
C30 O6 1.369(6) .
C31 O6 1.407(7) .
C31 C32 1.490(8) .
C31 H31A 0.9700 .
C31 H31B 0.9700 .
C32 O8 1.248(8) .
C32 O7 1.262(8) .
C33 O9 1.408(7) .
C33 C34 1.503(8) .
C33 H33A 0.9700 .
C33 H33B 0.9700 .
C34 O11 1.205(8) .
C34 O10 1.253(8) .
C35 C37 1.512(7) .
C35 C36 1.516(8) .
C35 H35 0.9800 .
C36 H36A 0.9600 .
C36 H36B 0.9600 .
C36 H36C 0.9600 .
C37 C42 1.386(8) .
C37 C38 1.403(8) .
C38 O12 1.362(7) .
C38 C39 1.369(8) .
C39 C40 1.396(9) .
C39 H39 0.9300 .
C40 O15 1.372(7) .
C40 C41 1.383(8) .
C41 C42 1.378(8) .
C41 C43 1.512(8) .
C42 H42 0.9300 .
C43 C44 1.525(8) .
C43 H43 0.9800 .
C44 H44A 0.9600 .
C44 H44B 0.9600 .
C44 H44C 0.9600 .
C45 O15 1.405(7) .
C45 C46 1.530(9) .
C45 H45A 0.9700 .
C45 H45B 0.9700 .
C46 O17 1.235(8) .
C46 O16 1.239(7) .
C47 O12 1.400(7) .
C47 C48 1.482(9) .
C47 H47A 0.9700 .
C47 H47B 0.9700 .
C48 O14 1.243(8) .
C48 O13 1.271(8) .
C49 N2 1.445(17) .
C49 H49A 0.9600 .
C49 H49B 0.9600 .
C49 H49C 0.9600 .
C50 N2 1.34(3) .
C50 H50A 0.9600 .
C50 H50B 0.9600 .
C50 H50C 0.9600 .
C53 O25 1.225(10) .
C53 N1 1.315(11) .
C53 H53 0.9300 .
C54 N1 1.433(12) .
C54 H54A 0.9600 .
C54 H54B 0.9600 .
C54 H54C 0.9600 .
C55 N1 1.428(12) .
C55 H55A 0.9600 .
C55 H55B 0.9600 .
C55 H55C 0.9600 .
O3 H3 0.8200 .
O10 Mn1 2.098(4) 1_455
O13 Mn1 2.143(5) 2_655
O16 Mn1 2.109(5) 1_456
O22 Mn2 2.354(5) 2_566
O23 Mn1 2.172(5) 2_665
O23 Mn2 2.336(5) 2_566
O12W O13W 1.421(19) .
O12W O14W 1.57(3) .

loop_
_geom_torsion_atom_site_label_1
_geom_torsion_atom_site_label_2
_geom_torsion_atom_site_label_3
_geom_torsion_atom_site_label_4
_geom_torsion
_geom_torsion_site_symmetry_1
_geom_torsion_site_symmetry_4
C6 C1 C2 O21 179.6(5) . .
C6 C1 C2 C3 0.4(9) . .
O21 C2 C3 C4 -179.8(5) . .
C1 C2 C3 C4 -0.6(9) . .
O21 C2 C3 C11 -1.6(8) . .
C1 C2 C3 C11 177.7(6) . .
C2 C3 C4 C5 0.6(9) . .
C11 C3 C4 C5 -177.6(6) . .
C3 C4 C5 C6 -0.5(9) . .
C3 C4 C5 C43 175.2(5) . .
C4 C5 C6 C1 0.3(8) . .
C43 C5 C6 C1 -175.4(5) . .
C4 C5 C6 O18 -177.9(5) . .
C43 C5 C6 O18 6.3(8) . .
C2 C1 C6 C5 -0.2(9) . .
C2 C1 C6 O18 177.9(5) . .
O21 C7 C8 O22 -10.5(8) . .
O21 C7 C8 O23 169.5(5) . .
O18 C9 C10 O20 -179.2(5) . .
O18 C9 C10 O19 -0.4(8) . .
C4 C3 C11 C13 -33.8(7) . .
C2 C3 C11 C13 148.1(6) . .
C4 C3 C11 C12 94.6(7) . .
C2 C3 C11 C12 -83.6(7) . .
C3 C11 C13 C14 -64.7(6) . .
C12 C11 C13 C14 169.7(5) . .
C3 C11 C13 C18 113.1(6) . .
C12 C11 C13 C18 -12.6(7) . .
C18 C13 C14 O4 174.9(4) . .
C11 C13 C14 O4 -7.1(7) . .
C18 C13 C14 C15 -2.4(8) . .
C11 C13 C14 C15 175.5(5) . .
O4 C14 C15 C16 -175.4(5) . .
C13 C14 C15 C16 1.8(8) . .
C14 C15 C16 O1 178.9(5) . .
C14 C15 C16 C17 -0.4(8) . .
O1 C16 C17 C18 -179.6(4) . .
C15 C16 C17 C18 -0.3(7) . .
O1 C16 C17 C23 0.4(7) . .
C15 C16 C17 C23 179.6(5) . .
C16 C17 C18 C13 -0.4(7) . .
C23 C17 C18 C13 179.7(5) . .
C14 C13 C18 C17 1.7(7) . .
C11 C13 C18 C17 -176.1(5) . .
O1 C19 C20 O2 -16.0(10) . .
O1 C19 C20 O3 164.6(7) . .
O4 C21 C22 O24 0.5(10) . .
O4 C21 C22 O5 -178.6(6) . .
C18 C17 C23 C25 -113.5(6) . .
C16 C17 C23 C25 66.6(7) . .
C18 C17 C23 C24 13.2(7) . .
C16 C17 C23 C24 -166.7(5) . .
C17 C23 C25 C26 23.1(8) . .
C24 C23 C25 C26 -104.9(6) . .
C17 C23 C25 C30 -157.4(6) . .
C24 C23 C25 C30 74.5(7) . .
C30 C25 C26 C27 -1.6(9) . .
C23 C25 C26 C27 177.9(6) . .
C25 C26 C27 C28 -1.1(9) . .
C25 C26 C27 C35 -176.9(5) . .
C26 C27 C28 O9 -178.6(5) . .
C35 C27 C28 O9 -2.7(8) . .
C26 C27 C28 C29 3.6(9) . .
C35 C27 C28 C29 179.5(6) . .
C27 C28 C29 C30 -3.5(10) . .
O9 C28 C29 C30 178.9(6) . .
C28 C29 C30 O6 179.7(6) . .
C28 C29 C30 C25 0.6(10) . .
C26 C25 C30 C29 1.8(9) . .
C23 C25 C30 C29 -177.7(6) . .
C26 C25 C30 O6 -177.3(5) . .
C23 C25 C30 O6 3.2(9) . .
O6 C31 C32 O8 14.7(10) . .
O6 C31 C32 O7 -166.2(7) . .
O6 C31 C32 Mn1 108(16) . .
O10 Mn1 C32 O8 -3.0(6) 1_655 .
O16 Mn1 C32 O8 175.6(4) 1_654 .
O13 Mn1 C32 O8 91.6(4) 2_655 .
O23 Mn1 C32 O8 -92.6(4) 2_665 .
O7 Mn1 C32 O8 -178.9(7) . .
O10 Mn1 C32 O7 175.9(4) 1_655 .
O16 Mn1 C32 O7 -5.5(6) 1_654 .
O13 Mn1 C32 O7 -89.5(5) 2_655 .
O23 Mn1 C32 O7 86.3(4) 2_665 .
O8 Mn1 C32 O7 178.9(7) . .
O10 Mn1 C32 C31 -97(16) 1_655 .
O16 Mn1 C32 C31 81(16) 1_654 .
O13 Mn1 C32 C31 -3(16) 2_655 .
O23 Mn1 C32 C31 173(100) 2_665 .
O8 Mn1 C32 C31 -94(16) . .
O7 Mn1 C32 C31 87(16) . .
O9 C33 C34 O11 -21.2(11) . .
O9 C33 C34 O10 160.3(7) . .
C28 C27 C35 C37 160.8(6) . .
C26 C27 C35 C37 -23.5(8) . .
C28 C27 C35 C36 -72.0(7) . .
C26 C27 C35 C36 103.7(6) . .
C36 C35 C37 C42 -24.1(7) . .
C27 C35 C37 C42 101.7(6) . .
C36 C35 C37 C38 155.4(5) . .
C27 C35 C37 C38 -78.8(6) . .
C42 C37 C38 O12 -179.9(4) . .
C35 C37 C38 O12 0.6(7) . .
C42 C37 C38 C39 -0.4(7) . .
C35 C37 C38 C39 -179.9(5) . .
O12 C38 C39 C40 -178.9(5) . .
C37 C38 C39 C40 1.7(8) . .
C38 C39 C40 O15 178.5(5) . .
C38 C39 C40 C41 -1.7(8) . .
O15 C40 C41 C42 -179.9(5) . .
C39 C40 C41 C42 0.3(8) . .
O15 C40 C41 C43 -0.4(7) . .
C39 C40 C41 C43 179.7(5) . .
C40 C41 C42 C37 1.2(7) . .
C43 C41 C42 C37 -178.3(5) . .
C38 C37 C42 C41 -1.1(7) . .
C35 C37 C42 C41 178.4(5) . .
C4 C5 C43 C41 39.3(7) . .
C6 C5 C43 C41 -145.3(6) . .
C4 C5 C43 C44 -88.9(7) . .
C6 C5 C43 C44 86.5(6) . .
C42 C41 C43 C5 -113.5(5) . .
C40 C41 C43 C5 67.1(6) . .
C42 C41 C43 C44 12.5(7) . .
C40 C41 C43 C44 -166.9(5) . .
O15 C45 C46 O17 6.7(8) . .
O15 C45 C46 O16 -175.6(5) . .
O12 C47 C48 O14 3.7(9) . .
O12 C47 C48 O13 -174.7(6) . .
O25 C53 N1 C55 2.6(17) . .
O25 C53 N1 C54 -177.1(11) . .
C17 C16 O1 C19 -152.7(5) . .
C15 C16 O1 C19 28.1(7) . .
C20 C19 O1 C16 -88.2(7) . .
C13 C14 O4 C21 136.4(6) . .
C15 C14 O4 C21 -46.3(8) . .
C22 C21 O4 C14 96.2(7) . .
O24 C22 O5 Mn3 64.9(15) . .
C21 C22 O5 Mn3 -116.0(10) . .
O5W Mn3 O5 C22 -19.5(11) . .
O3W Mn3 O5 C22 162.7(11) . .
O1W Mn3 O5 C22 -152.8(15) . .
O2W Mn3 O5 C22 70.5(11) . .
O4W Mn3 O5 C22 -109.7(11) . .
C29 C30 O6 C31 24.2(9) . .
C25 C30 O6 C31 -156.7(6) . .
C32 C31 O6 C30 175.6(6) . .
O8 C32 O7 Mn1 1.1(7) . .
C31 C32 O7 Mn1 -178.0(6) . .
O10 Mn1 O7 C32 -9.1(9) 1_655 .
O16 Mn1 O7 C32 175.5(5) 1_654 .
O13 Mn1 O7 C32 93.4(5) 2_655 .
O23 Mn1 O7 C32 -94.2(5) 2_665 .
O8 Mn1 O7 C32 -0.6(4) . .
O7 C32 O8 Mn1 -1.2(8) . .
C31 C32 O8 Mn1 177.9(6) . .
O10 Mn1 O8 C32 177.7(4) 1_655 .
O16 Mn1 O8 C32 -8.2(7) 1_654 .
O13 Mn1 O8 C32 -91.6(4) 2_655 .
O23 Mn1 O8 C32 88.6(4) 2_665 .
O7 Mn1 O8 C32 0.6(4) . .
C27 C28 O9 C33 144.4(6) . .
C29 C28 O9 C33 -37.9(8) . .
C34 C33 O9 C28 -155.4(6) . .
O11 C34 O10 Mn1 -2.9(12) . 1_455
C33 C34 O10 Mn1 175.4(5) . 1_455
C39 C38 O12 C47 7.8(8) . .
C37 C38 O12 C47 -172.8(5) . .
C48 C47 O12 C38 72.5(7) . .
O14 C48 O13 Mn1 100.4(8) . 2_655
C47 C48 O13 Mn1 -81.3(7) . 2_655
C41 C40 O15 C45 164.3(5) . .
C39 C40 O15 C45 -15.9(8) . .
C46 C45 O15 C40 -159.1(5) . .
O17 C46 O16 Mn1 5.5(11) . 1_456
C45 C46 O16 Mn1 -171.9(5) . 1_456
O16 C46 O17 Mn2 42.4(10) . .
C45 C46 O17 Mn2 -140.2(5) . .
O19 Mn2 O17 C46 137.5(6) . .
O25 Mn2 O17 C46 -138.3(7) . .
O6W Mn2 O17 C46 49.2(7) . .
O23 Mn2 O17 C46 -43.0(7) 2_566 .
O22 Mn2 O17 C46 -42.7(8) 2_566 .
C5 C6 O18 C9 -128.2(6) . .
C1 C6 O18 C9 53.5(7) . .
C10 C9 O18 C6 -98.3(6) . .
O20 C10 O19 Mn2 137.5(6) . .
C9 C10 O19 Mn2 -41.2(8) . .
O17 Mn2 O19 C10 48.0(6) . .
O25 Mn2 O19 C10 -35.4(5) . .
O6W Mn2 O19 C10 134.8(5) . .
O23 Mn2 O19 C10 -131.4(5) 2_566 .
O22 Mn2 O19 C10 -131.9(5) 2_566 .
C3 C2 O21 C7 161.9(5) . .
C1 C2 O21 C7 -17.3(9) . .
C8 C7 O21 C2 85.1(6) . .
O23 C8 O22 Mn2 2.4(6) . 2_566
C7 C8 O22 Mn2 -177.6(5) . 2_566
O22 C8 O23 Mn1 -167.8(5) . 2_665
C7 C8 O23 Mn1 12.1(9) . 2_665
O22 C8 O23 Mn2 -2.4(6) . 2_566
C7 C8 O23 Mn2 177.6(4) . 2_566
N1 C53 O25 Mn2 -156.3(8) . .
O17 Mn2 O25 C53 46.9(8) . .
O19 Mn2 O25 C53 -172.8(8) . .
O6W Mn2 O25 C53 97.4(15) . .
O23 Mn2 O25 C53 -38.6(8) 2_566 .
O22 Mn2 O25 C53 -93.4(8) 2_566 .
